data_4029397
loop_
_publ_author_name
'Hong, Fong-Jiao'
'Low, Yun-Yee'
'Chong, Kam-Weng'
'Thomas, Noel F.'
'Kam, Toh-Seok'

_publ_section_title
;
 Biomimetic oxidative dimerization of anodically generated stilbene
 radical cations: effect of aromatic substitution on product distribution
 and reaction pathways.
;
_journal_issue 10
_journal_name_full 'The Journal of organic chemistry'
_journal_page_first 4528
_journal_page_last 4543
_journal_paper_doi 10.1021/jo500559r
_journal_volume 79
_journal_year 2014
_chemical_formula_moiety 'C34 H38 N2 O3,C H2 Cl2'
_chemical_formula_sum 'C35 H40 Cl2 N2 O3'
_chemical_formula_weight 607.59
_chemical_melting_point 176.5(15)
_chemical_name_systematic
; 
 ? 
;
_space_group_IT_number 14
_symmetry_cell_setting monoclinic
_symmetry_space_group_name_Hall '-P 2ybc'
_symmetry_space_group_name_H-M 'P 1 21/c 1'
_atom_sites_solution_hydrogens geom
_atom_sites_solution_primary direct
_atom_sites_solution_secondary difmap
_audit_creation_method SHELXL-97
_cell_angle_alpha 90.00
_cell_angle_beta 94.950(6)
_cell_angle_gamma 90.00
_cell_formula_units_Z 4
_cell_length_a 13.809(4)
_cell_length_b 10.376(3)
_cell_length_c 21.761(6)
_cell_measurement_reflns_used 409
_cell_measurement_temperature 100(2)
_cell_measurement_theta_max 17.97
_cell_measurement_theta_min 2.29
_cell_volume 3106.3(15)
_computing_cell_refinement 'SAINT (Bruker, 2007)'
_computing_data_collection 'APEX2 (Bruker, 2007)'
_computing_data_reduction 'SAINT (Bruker, 2007)'
_computing_molecular_graphics 'X-SEED (Barbour, 2001)'
_computing_publication_material
;  
SHELXL-97 (Sheldrick, 2008), enCIFer (Allen et al., 2004),
;
_computing_structure_refinement
;  
SHELXL97 (Sheldrick, 2008), Olex2 (Dolomanov & Puschmann, 2009)
;
_computing_structure_solution 'SHELXS97 (Sheldrick, 2008)'
_diffrn_ambient_temperature 100(2)
_diffrn_measured_fraction_theta_full 0.959
_diffrn_measured_fraction_theta_max 0.953
_diffrn_measurement_device_type 'CCD area detector'
_diffrn_measurement_method '\w scans'
_diffrn_radiation_monochromator graphite
_diffrn_radiation_source 'fine-focus sealed tube'
_diffrn_radiation_type MoK\a
_diffrn_radiation_wavelength 0.71073
_diffrn_reflns_av_R_equivalents 0.1825
_diffrn_reflns_av_sigmaI/netI 0.4617
_diffrn_reflns_limit_h_max 17
_diffrn_reflns_limit_h_min -14
_diffrn_reflns_limit_k_max 12
_diffrn_reflns_limit_k_min -10
_diffrn_reflns_limit_l_max 18
_diffrn_reflns_limit_l_min -27
_diffrn_reflns_number 10483
_diffrn_reflns_theta_full 25.00
_diffrn_reflns_theta_max 26.34
_diffrn_reflns_theta_min 1.48
_exptl_absorpt_coefficient_mu 0.247
_exptl_absorpt_correction_type none
_exptl_crystal_colour yellowish
_exptl_crystal_density_diffrn 1.299
_exptl_crystal_density_method 'not measured'
_exptl_crystal_description needle
_exptl_crystal_F_000 1288.0
_exptl_crystal_size_max 0.28
_exptl_crystal_size_mid 0.16
_exptl_crystal_size_min 0.02
_refine_diff_density_max 0.285
_refine_diff_density_min -0.358
_refine_diff_density_rms 0.065
_refine_ls_extinction_method none
_refine_ls_goodness_of_fit_ref 0.667
_refine_ls_hydrogen_treatment constr
_refine_ls_matrix_type full
_refine_ls_number_parameters 385
_refine_ls_number_reflns 6025
_refine_ls_number_restraints 0
_refine_ls_restrained_S_all 0.667
_refine_ls_R_factor_all 0.3044
_refine_ls_R_factor_gt 0.0662
_refine_ls_shift/su_max <0.001
_refine_ls_shift/su_mean <0.001
_refine_ls_structure_factor_coef Fsqd
_refine_ls_weighting_details 'calc w=1/[\s^2^(Fo^2^)+(0.1000P)^2^+0.0000P] where P=(Fo^2^+2Fc^2^)/3'
_refine_ls_weighting_scheme calc
_refine_ls_wR_factor_gt 0.1410
_refine_ls_wR_factor_ref 0.2509
_reflns_number_gt 1283
_reflns_number_total 6025
_reflns_threshold_expression I>2\s(I)
_cod_data_source_file jo500559r_si_020.cif
_cod_data_source_block hfj_2990_0m
_cod_depositor_comments
;
The following automatic conversions were performed:

'_chemical_melting_point' value '175-178' was changed to '176.5(15)'
- the average value was taken and precision was
estimated.

'_symmetry_cell_setting' value 'Monoclinic' changed to
'monoclinic' according to
/usr/data/users/saulius/crontab/automatic-downloads/rss-feeds/ACS/lib/dictionaries/cif_core.dic
dictionary named 'cif_core.dic' version 2.4.2 from 2011-04-26.

Automatic conversion script
Id: cif_fix_values 2281 2013-09-26 08:29:07Z andrius 

 Adding full bibliography for 4029384--4029417.cif.
;
_cod_original_cell_volume 3106.2(15)
_cod_original_sg_symbol_H-M 'P 21/c'
_cod_database_code 4029397

loop_
_symmetry_equiv_pos_as_xyz
'x, y, z'
'-x, y+1/2, -z+1/2'
'-x, -y, -z'
'x, -y-1/2, z-1/2'

loop_
_atom_site_label
_atom_site_type_symbol
_atom_site_fract_x
_atom_site_fract_y
_atom_site_fract_z
_atom_site_U_iso_or_equiv
_atom_site_adp_type
_atom_site_occupancy
_atom_site_symmetry_multiplicity
_atom_site_calc_flag
_atom_site_refinement_flags
C1 C 0.8541(5) 0.6843(9) 0.0588(4) 0.058(3) Uani 1 1 d .
H1A H 0.7853 0.6928 0.0676 0.069 Uiso 1 1 calc R
H1B H 0.8950 0.7191 0.0945 0.069 Uiso 1 1 calc R
C1A C 0.3809(5) 0.5452(8) 0.2928(4) 0.032(2) Uani 1 1 d .
C2A C 0.4281(5) 0.6322(7) 0.3327(4) 0.037(2) Uani 1 1 d .
H2A H 0.4918 0.6591 0.3252 0.045 Uiso 1 1 calc R
C3A C 0.3861(5) 0.6829(7) 0.3844(4) 0.040(2) Uani 1 1 d .
H3A H 0.4214 0.7413 0.4114 0.048 Uiso 1 1 calc R
C4A C 0.2919(5) 0.6459(8) 0.3951(4) 0.045(2) Uani 1 1 d .
C5A C 0.2420(5) 0.5615(9) 0.3547(4) 0.051(3) Uani 1 1 d .
H5A H 0.1773 0.5375 0.3612 0.062 Uiso 1 1 calc R
C6A C 0.2858(5) 0.5110(8) 0.3046(4) 0.047(2) Uani 1 1 d .
H6A H 0.2505 0.4521 0.2778 0.056 Uiso 1 1 calc R
C7A C 0.4290(5) 0.4881(8) 0.2392(3) 0.036(2) Uani 1 1 d .
H7A H 0.4005 0.4004 0.2316 0.044 Uiso 1 1 calc R
C8A C 0.4241(5) 0.5576(10) 0.1760(4) 0.070(3) Uani 1 1 d .
H8A H 0.4203 0.4832 0.1468 0.084 Uiso 1 1 calc R
C9A C 0.3283(5) 0.6256(9) 0.1584(3) 0.034(2) Uani 1 1 d .
C10A C 0.2515(5) 0.5604(7) 0.1274(3) 0.032(2) Uani 1 1 d .
H10A H 0.2602 0.4726 0.1168 0.038 Uiso 1 1 calc R
C11A C 0.1642(5) 0.6165(8) 0.1115(3) 0.033(2) Uani 1 1 d .
H11A H 0.1129 0.5681 0.0909 0.040 Uiso 1 1 calc R
C12A C 0.1506(5) 0.7463(8) 0.1258(3) 0.033(2) Uani 1 1 d .
C13A C 0.2257(5) 0.8143(8) 0.1559(3) 0.039(2) Uani 1 1 d .
H13A H 0.2175 0.9027 0.1656 0.046 Uiso 1 1 calc R
C14A C 0.3140(5) 0.7530(9) 0.1722(3) 0.041(2) Uani 1 1 d .
H14A H 0.3654 0.8004 0.1934 0.049 Uiso 1 1 calc R
C15A C 0.3073(5) 0.7643(8) 0.4914(4) 0.054(3) Uani 1 1 d .
H15D H 0.3722 0.7257 0.4975 0.081 Uiso 1 1 calc R
H15E H 0.2767 0.7627 0.5304 0.081 Uiso 1 1 calc R
H15F H 0.3127 0.8537 0.4776 0.081 Uiso 1 1 calc R
C16A C 0.1510(5) 0.6619(9) 0.4559(4) 0.057(3) Uani 1 1 d .
H16D H 0.1109 0.6670 0.4165 0.085 Uiso 1 1 calc R
H16E H 0.1266 0.7230 0.4852 0.085 Uiso 1 1 calc R
H16F H 0.1481 0.5742 0.4724 0.085 Uiso 1 1 calc R
C17A C 0.0500(6) 0.9319(9) 0.1138(4) 0.071(3) Uani 1 1 d .
H17D H 0.0577 0.9533 0.1578 0.106 Uiso 1 1 calc R
H17E H -0.0150 0.9577 0.0964 0.106 Uiso 1 1 calc R
H17F H 0.0992 0.9778 0.0924 0.106 Uiso 1 1 calc R
C1B C 0.6828(6) 0.5662(9) 0.2291(4) 0.046(3) Uani 1 1 d .
C2B C 0.7659(6) 0.5346(9) 0.1993(4) 0.053(3) Uani 1 1 d .
H2B H 0.7606 0.4776 0.1650 0.063 Uiso 1 1 calc R
C3B C 0.8544(6) 0.5855(10) 0.2194(4) 0.058(3) Uani 1 1 d .
H3B H 0.9091 0.5631 0.1980 0.070 Uiso 1 1 calc R
C4B C 0.8682(7) 0.6681(9) 0.2694(5) 0.058(3) Uani 1 1 d .
C5B C 0.7847(6) 0.6979(8) 0.2994(4) 0.058(3) Uani 1 1 d .
H5B H 0.7900 0.7517 0.3349 0.070 Uiso 1 1 calc R
C6B C 0.6962(6) 0.6502(8) 0.2780(4) 0.049(3) Uani 1 1 d .
H6B H 0.6409 0.6763 0.2978 0.058 Uiso 1 1 calc R
C7B C 0.5856(6) 0.5111(9) 0.2043(3) 0.053(3) Uani 1 1 d .
H7B H 0.5966 0.4349 0.1776 0.064 Uiso 1 1 calc R
C8B C 0.5159(6) 0.6043(11) 0.1692(4) 0.088(4) Uani 1 1 d .
H8B H 0.5191 0.6808 0.1973 0.106 Uiso 1 1 calc R
C9B C 0.5459(5) 0.6616(9) 0.1104(3) 0.035(2) Uani 1 1 d .
C10B C 0.5536(5) 0.7920(8) 0.1003(4) 0.040(2) Uani 1 1 d .
H10B H 0.5378 0.8501 0.1316 0.048 Uiso 1 1 calc R
C11B C 0.5832(5) 0.8409(8) 0.0467(4) 0.036(2) Uani 1 1 d .
H11B H 0.5886 0.9315 0.0417 0.043 Uiso 1 1 calc R
C12B C 0.6049(5) 0.7614(8) 0.0006(3) 0.031(2) Uani 1 1 d .
C13B C 0.6005(5) 0.6305(8) 0.0086(3) 0.033(2) Uani 1 1 d .
H13B H 0.6187 0.5743 -0.0229 0.039 Uiso 1 1 calc R
C14B C 0.5699(5) 0.5808(8) 0.0616(4) 0.037(2) Uani 1 1 d .
H14B H 0.5645 0.4900 0.0659 0.045 Uiso 1 1 calc R
C15B C 0.9631(6) 0.8216(9) 0.3352(5) 0.071(3) Uani 1 1 d .
H15A H 0.9286 0.8957 0.3158 0.107 Uiso 1 1 calc R
H15B H 1.0310 0.8449 0.3465 0.107 Uiso 1 1 calc R
H15C H 0.9322 0.7965 0.3723 0.107 Uiso 1 1 calc R
C16B C 1.0370(5) 0.6940(10) 0.2550(4) 0.080(4) Uani 1 1 d .
H16A H 1.0224 0.7358 0.2149 0.120 Uiso 1 1 calc R
H16B H 1.0449 0.6011 0.2489 0.120 Uiso 1 1 calc R
H16C H 1.0972 0.7298 0.2752 0.120 Uiso 1 1 calc R
C17B C 0.6468(5) 0.9380(8) -0.0607(4) 0.057(3) Uani 1 1 d .
H17A H 0.5853 0.9825 -0.0557 0.085 Uiso 1 1 calc R
H17B H 0.6678 0.9568 -0.1016 0.085 Uiso 1 1 calc R
H17C H 0.6964 0.9678 -0.0289 0.085 Uiso 1 1 calc R
Cl1 Cl 0.87348(18) 0.7742(3) -0.00651(13) 0.0936(11) Uani 1 1 d .
Cl2 Cl 0.88135(18) 0.5220(3) 0.04956(12) 0.0732(9) Uani 1 1 d .
N4A N 0.2495(5) 0.6931(7) 0.4462(3) 0.059(2) Uani 1 1 d .
N4B N 0.9592(5) 0.7161(8) 0.2927(4) 0.076(3) Uani 1 1 d .
O7 O 0.5310(3) 0.4706(5) 0.2559(2) 0.0355(14) Uani 1 1 d .
O12A O 0.0617(3) 0.7964(6) 0.1062(2) 0.0459(16) Uani 1 1 d .
O12B O 0.6334(3) 0.8026(5) -0.0545(2) 0.0399(14) Uani 1 1 d .

loop_
_atom_site_aniso_label
_atom_site_aniso_U_11
_atom_site_aniso_U_22
_atom_site_aniso_U_33
_atom_site_aniso_U_23
_atom_site_aniso_U_13
_atom_site_aniso_U_12
C1 0.042(5) 0.072(8) 0.060(7) 0.005(6) 0.010(4) 0.007(5)
C1A 0.028(4) 0.025(5) 0.045(6) 0.011(4) 0.005(4) 0.006(4)
C2A 0.036(5) 0.022(5) 0.055(6) 0.005(5) 0.014(4) -0.007(4)
C3A 0.038(5) 0.024(5) 0.060(6) -0.006(5) 0.014(4) -0.003(4)
C4A 0.018(4) 0.051(7) 0.068(7) -0.002(5) 0.004(4) -0.012(4)
C5A 0.017(4) 0.078(8) 0.059(7) -0.011(6) 0.004(4) -0.012(5)
C6A 0.029(5) 0.043(6) 0.066(7) 0.006(5) -0.009(4) -0.011(4)
C7A 0.040(5) 0.035(6) 0.035(5) -0.003(4) 0.000(4) -0.021(4)
C8A 0.029(5) 0.111(9) 0.067(7) 0.068(7) -0.010(4) -0.018(5)
C9A 0.024(5) 0.049(7) 0.030(5) 0.009(5) 0.003(4) 0.002(5)
C10A 0.034(5) 0.029(5) 0.035(5) 0.002(4) 0.015(4) -0.007(4)
C11A 0.020(4) 0.040(6) 0.040(5) -0.006(5) 0.005(3) 0.001(4)
C12A 0.022(4) 0.041(6) 0.036(5) 0.004(5) 0.012(4) -0.004(4)
C13A 0.044(5) 0.028(5) 0.049(6) -0.009(5) 0.030(4) -0.008(4)
C14A 0.020(4) 0.079(8) 0.022(5) -0.003(5) 0.000(3) -0.022(5)
C15A 0.044(5) 0.053(7) 0.068(7) -0.011(6) 0.025(5) -0.017(5)
C16A 0.027(5) 0.081(8) 0.064(7) -0.008(6) 0.010(4) -0.003(5)
C17A 0.070(7) 0.050(8) 0.092(8) 0.003(6) 0.011(5) 0.032(6)
C1B 0.040(5) 0.053(7) 0.048(6) 0.022(5) 0.018(5) 0.024(5)
C2B 0.056(6) 0.069(7) 0.036(6) 0.008(5) 0.023(5) 0.035(5)
C3B 0.041(6) 0.077(8) 0.061(7) 0.013(6) 0.027(5) 0.022(5)
C4B 0.054(6) 0.044(7) 0.083(8) 0.010(6) 0.045(6) 0.011(5)
C5B 0.051(6) 0.036(6) 0.092(8) -0.001(6) 0.033(6) -0.003(5)
C6B 0.053(6) 0.038(6) 0.058(7) -0.003(5) 0.027(5) 0.023(5)
C7B 0.060(6) 0.079(8) 0.022(5) 0.017(5) 0.014(4) 0.053(6)
C8B 0.058(6) 0.135(11) 0.079(8) 0.073(8) 0.044(6) 0.049(7)
C9B 0.014(4) 0.066(7) 0.024(5) 0.008(5) 0.000(3) 0.017(4)
C10B 0.033(5) 0.039(6) 0.046(6) -0.014(5) -0.005(4) 0.015(4)
C11B 0.040(5) 0.027(6) 0.041(6) -0.001(5) 0.007(4) -0.010(4)
C12B 0.026(4) 0.043(6) 0.026(5) -0.008(5) 0.010(3) 0.004(4)
C13B 0.042(5) 0.030(6) 0.028(5) -0.004(4) 0.019(4) 0.010(4)
C14B 0.028(4) 0.035(6) 0.049(6) 0.007(5) 0.005(4) 0.001(4)
C15B 0.058(6) 0.042(7) 0.117(10) -0.017(7) 0.029(6) 0.003(5)
C16B 0.045(6) 0.132(10) 0.067(7) 0.032(7) 0.029(5) 0.019(6)
C17B 0.046(6) 0.045(7) 0.082(8) 0.012(6) 0.020(5) -0.008(5)
Cl1 0.0686(17) 0.130(3) 0.081(2) 0.043(2) -0.0020(14) 0.0056(18)
Cl2 0.0829(18) 0.072(2) 0.0649(18) -0.0162(16) 0.0111(14) -0.0025(15)
N4A 0.040(4) 0.066(6) 0.075(6) -0.029(5) 0.025(4) -0.020(4)
N4B 0.049(5) 0.046(6) 0.144(9) 0.000(6) 0.057(5) -0.013(4)
O7 0.050(3) 0.030(3) 0.026(3) 0.007(3) 0.002(3) 0.019(3)
O12A 0.025(3) 0.052(4) 0.062(4) 0.008(4) 0.007(3) 0.013(3)
O12B 0.038(3) 0.039(4) 0.044(4) 0.001(3) 0.016(3) 0.004(3)

loop_
_atom_type_symbol
_atom_type_description
_atom_type_scat_dispersion_real
_atom_type_scat_dispersion_imag
_atom_type_scat_source
C C 0.0033 0.0016 'International Tables Vol C Tables 4.2.6.8 and 6.1.1.4'
H H 0.0000 0.0000 'International Tables Vol C Tables 4.2.6.8 and 6.1.1.4'
N N 0.0061 0.0033 'International Tables Vol C Tables 4.2.6.8 and 6.1.1.4'
O O 0.0106 0.0060 'International Tables Vol C Tables 4.2.6.8 and 6.1.1.4'
Cl Cl 0.1484 0.1585 'International Tables Vol C Tables 4.2.6.8 and 6.1.1.4'

loop_
_geom_angle_atom_site_label_1
_geom_angle_atom_site_label_2
_geom_angle_atom_site_label_3
_geom_angle
Cl1 C1 Cl2 112.0(5)
Cl1 C1 H1A 109.2
Cl2 C1 H1A 109.2
Cl1 C1 H1B 109.2
Cl2 C1 H1B 109.2
H1A C1 H1B 107.9
C2A C1A C6A 116.7(7)
C2A C1A C7A 121.8(7)
C6A C1A C7A 121.5(8)
C1A C2A C3A 122.8(7)
C1A C2A H2A 118.6
C3A C2A H2A 118.6
C4A C3A C2A 119.0(8)
C4A C3A H3A 120.5
C2A C3A H3A 120.5
C5A C4A N4A 120.7(7)
C5A C4A C3A 119.2(8)
N4A C4A C3A 120.1(8)
C4A C5A C6A 120.7(7)
C4A C5A H5A 119.7
C6A C5A H5A 119.7
C5A C6A C1A 121.6(8)
C5A C6A H6A 119.2
C1A C6A H6A 119.2
O7 C7A C1A 109.9(6)
O7 C7A C8A 104.5(5)
C1A C7A C8A 120.9(7)
O7 C7A H7A 106.9
C1A C7A H7A 106.9
C8A C7A H7A 106.9
C8B C8A C9A 126.8(8)
C8B C8A C7A 106.8(6)
C9A C8A C7A 114.3(6)
C8B C8A H8A 101.6
C9A C8A H8A 101.6
C7A C8A H8A 101.6
C14A C9A C10A 117.3(7)
C14A C9A C8A 122.0(8)
C10A C9A C8A 120.7(8)
C11A C10A C9A 122.8(8)
C11A C10A H10A 118.6
C9A C10A H10A 118.6
C10A C11A C12A 119.4(7)
C10A C11A H11A 120.3
C12A C11A H11A 120.3
O12A C12A C13A 125.1(8)
O12A C12A C11A 115.5(7)
C13A C12A C11A 119.3(7)
C12A C13A C14A 119.7(8)
C12A C13A H13A 120.2
C14A C13A H13A 120.2
C9A C14A C13A 121.5(7)
C9A C14A H14A 119.2
C13A C14A H14A 119.2
N4A C15A H15D 109.5
N4A C15A H15E 109.5
H15D C15A H15E 109.5
N4A C15A H15F 109.5
H15D C15A H15F 109.5
H15E C15A H15F 109.5
N4A C16A H16D 109.5
N4A C16A H16E 109.5
H16D C16A H16E 109.5
N4A C16A H16F 109.5
H16D C16A H16F 109.5
H16E C16A H16F 109.5
O12A C17A H17D 109.5
O12A C17A H17E 109.5
H17D C17A H17E 109.5
O12A C17A H17F 109.5
H17D C17A H17F 109.5
H17E C17A H17F 109.5
C6B C1B C2B 116.4(8)
C6B C1B C7B 124.8(7)
C2B C1B C7B 118.8(9)
C3B C2B C1B 120.3(9)
C3B C2B H2B 119.9
C1B C2B H2B 119.9
C2B C3B C4B 123.3(8)
C2B C3B H3B 118.3
C4B C3B H3B 118.3
C3B C4B N4B 124.1(8)
C3B C4B C5B 115.9(9)
N4B C4B C5B 119.9(9)
C6B C5B C4B 120.5(9)
C6B C5B H5B 119.7
C4B C5B H5B 119.7
C5B C6B C1B 123.5(7)
C5B C6B H6B 118.2
C1B C6B H6B 118.2
O7 C7B C1B 109.4(6)
O7 C7B C8B 102.8(6)
C1B C7B C8B 116.2(8)
O7 C7B H7B 109.4
C1B C7B H7B 109.4
C8B C7B H7B 109.4
C8A C8B C9B 123.8(8)
C8A C8B C7B 105.7(8)
C9B C8B C7B 118.0(7)
C8A C8B H8B 101.8
C9B C8B H8B 101.8
C7B C8B H8B 101.8
C10B C9B C14B 115.8(7)
C10B C9B C8B 123.9(8)
C14B C9B C8B 120.3(9)
C11B C10B C9B 122.3(8)
C11B C10B H10B 118.8
C9B C10B H10B 118.8
C12B C11B C10B 120.5(8)
C12B C11B H11B 119.7
C10B C11B H11B 119.7
C11B C12B O12B 124.0(8)
C11B C12B C13B 119.8(7)
O12B C12B C13B 116.2(7)
C14B C13B C12B 120.1(7)
C14B C13B H13B 120.0
C12B C13B H13B 120.0
C13B C14B C9B 121.4(8)
C13B C14B H14B 119.3
C9B C14B H14B 119.3
N4B C15B H15A 109.5
N4B C15B H15B 109.5
H15A C15B H15B 109.5
N4B C15B H15C 109.5
H15A C15B H15C 109.5
H15B C15B H15C 109.5
N4B C16B H16A 109.5
N4B C16B H16B 109.5
H16A C16B H16B 109.5
N4B C16B H16C 109.5
H16A C16B H16C 109.5
H16B C16B H16C 109.5
O12B C17B H17A 109.5
O12B C17B H17B 109.5
H17A C17B H17B 109.5
O12B C17B H17C 109.5
H17A C17B H17C 109.5
H17B C17B H17C 109.5
C4A N4A C15A 119.2(7)
C4A N4A C16A 120.6(7)
C15A N4A C16A 120.1(7)
C4B N4B C16B 115.5(9)
C4B N4B C15B 119.1(7)
C16B N4B C15B 120.4(8)
C7A O7 C7B 109.1(5)
C12A O12A C17A 116.5(6)
C12B O12B C17B 116.2(6)

loop_
_geom_bond_atom_site_label_1
_geom_bond_atom_site_label_2
_geom_bond_distance
C1 Cl1 1.739(8)
C1 Cl2 1.741(9)
C1 H1A 0.9900
C1 H1B 0.9900
C1A C2A 1.378(10)
C1A C6A 1.405(9)
C1A C7A 1.512(9)
C2A C3A 1.410(9)
C2A H2A 0.9500
C3A C4A 1.395(9)
C3A H3A 0.9500
C4A C5A 1.382(10)
C4A N4A 1.390(9)
C5A C6A 1.395(10)
C5A H5A 0.9500
C6A H6A 0.9500
C7A O7 1.436(8)
C7A C8A 1.548(10)
C7A H7A 1.0000
C8A C8B 1.377(10)
C8A C9A 1.519(10)
C8A H8A 1.0000
C9A C14A 1.374(10)
C9A C10A 1.384(10)
C10A C11A 1.355(9)
C10A H10A 0.9500
C11A C12A 1.399(10)
C11A H11A 0.9500
C12A O12A 1.367(8)
C12A C13A 1.374(10)
C13A C14A 1.394(10)
C13A H13A 0.9500
C14A H14A 0.9500
C15A N4A 1.419(9)
C15A H15D 0.9800
C15A H15E 0.9800
C15A H15F 0.9800
C16A N4A 1.431(8)
C16A H16D 0.9800
C16A H16E 0.9800
C16A H16F 0.9800
C17A O12A 1.427(9)
C17A H17D 0.9800
C17A H17E 0.9800
C17A H17F 0.9800
C1B C6B 1.375(11)
C1B C2B 1.405(9)
C1B C7B 1.514(11)
C2B C3B 1.369(11)
C2B H2B 0.9500
C3B C4B 1.385(12)
C3B H3B 0.9500
C4B N4B 1.404(12)
C4B C5B 1.408(9)
C5B C6B 1.363(11)
C5B H5B 0.9500
C6B H6B 0.9500
C7B O7 1.467(8)
C7B C8B 1.522(11)
C7B H7B 1.0000
C8B C9B 1.501(10)
C8B H8B 1.0000
C9B C10B 1.377(10)
C9B C14B 1.414(10)
C10B C11B 1.366(10)
C10B H10B 0.9500
C11B C12B 1.351(9)
C11B H11B 0.9500
C12B O12B 1.363(8)
C12B C13B 1.371(10)
C13B C14B 1.364(9)
C13B H13B 0.9500
C14B H14B 0.9500
C15B N4B 1.431(10)
C15B H15A 0.9800
C15B H15B 0.9800
C15B H15C 0.9800
C16B N4B 1.426(9)
C16B H16A 0.9800
C16B H16B 0.9800
C16B H16C 0.9800
C17B O12B 1.425(9)
C17B H17A 0.9800
C17B H17B 0.9800
C17B H17C 0.9800
